data_2219090
loop_
_publ_author_name
'Xu, Shu-Qing'
'Li, Jia-Ming'

_publ_section_title
;
 5-(1<i>H</i>-1,2,3-Benzotriazol-1-ylmethyl)-3-phenyl-1,2,4-oxadiazole
;
_journal_coeditor_code LH2650
_journal_issue 8
_journal_name_full 'Acta Crystallographica Section E'
_journal_page_first o1403
_journal_paper_doi 10.1107/S1600536808019879
_journal_volume 64
_journal_year 2008
_chemical_formula_iupac 'C15 H11 N5 O'
_chemical_formula_moiety 'C15 H11 N5 O'
_chemical_formula_sum 'C15 H11 N5 O'
_chemical_formula_weight 277.29
_chemical_name_systematic
;
5-(1<i>H</i>-1,2,3-Benzotriazol-1-ylmethyl)-3-phenyl-1,2,4-oxadiazole
;
_space_group_IT_number 14
_symmetry_cell_setting monoclinic
_symmetry_space_group_name_Hall '-P 2ybc'
_symmetry_space_group_name_H-M 'P 1 21/c 1'
_atom_sites_solution_hydrogens geom
_atom_sites_solution_primary direct
_atom_sites_solution_secondary difmap
_audit_creation_method SHELXL-97
_cell_angle_alpha 90.00
_cell_angle_beta 95.234(6)
_cell_angle_gamma 90.00
_cell_formula_units_Z 4
_cell_length_a 4.7009(13)
_cell_length_b 11.100(3)
_cell_length_c 25.265(7)
_cell_measurement_reflns_used 760
_cell_measurement_temperature 295
_cell_measurement_theta_max 19.46
_cell_measurement_theta_min 2.45
_cell_volume 1312.8(6)
_computing_cell_refinement 'SAINT (Bruker, 2003)'
_computing_data_collection 'SMART (Bruker, 2003)'
_computing_data_reduction 'SAINT (Bruker, 2003)'
_computing_molecular_graphics 'SHELXTL (Sheldrick, 2008)'
_computing_publication_material 'SHELXTL (Sheldrick, 2008)'
_computing_structure_refinement 'SHELXL97 (Sheldrick, 2008)'
_computing_structure_solution 'SHELXS97 (Sheldrick, 2008)'
_diffrn_ambient_temperature 295
_diffrn_measured_fraction_theta_full 1.000
_diffrn_measured_fraction_theta_max 1.000
_diffrn_measurement_device_type 'Bruker SMART'
_diffrn_measurement_method '\f and \w'
_diffrn_radiation_monochromator graphite
_diffrn_radiation_source 'fine-focus sealed tube'
_diffrn_radiation_type MoK\a
_diffrn_radiation_wavelength 0.71073
_diffrn_reflns_av_R_equivalents 0.0535
_diffrn_reflns_av_sigmaI/netI 0.0601
_diffrn_reflns_limit_h_max 5
_diffrn_reflns_limit_h_min -5
_diffrn_reflns_limit_k_max 13
_diffrn_reflns_limit_k_min -13
_diffrn_reflns_limit_l_max 29
_diffrn_reflns_limit_l_min -20
_diffrn_reflns_number 6803
_diffrn_reflns_theta_full 25.04
_diffrn_reflns_theta_max 25.04
_diffrn_reflns_theta_min 1.62
_exptl_absorpt_coefficient_mu 0.094
_exptl_absorpt_correction_T_max 0.9888
_exptl_absorpt_correction_T_min 0.9832
_exptl_absorpt_correction_type multi-scan
_exptl_absorpt_process_details '(SADABS; Sheldrick, 1996)'
_exptl_crystal_colour colorless
_exptl_crystal_density_diffrn 1.403
_exptl_crystal_density_method 'not measured'
_exptl_crystal_description block
_exptl_crystal_F_000 576
_exptl_crystal_size_max 0.18
_exptl_crystal_size_mid 0.14
_exptl_crystal_size_min 0.12
_refine_diff_density_max 0.134
_refine_diff_density_min -0.187
_refine_ls_extinction_method none
_refine_ls_goodness_of_fit_ref 1.016
_refine_ls_hydrogen_treatment constr
_refine_ls_matrix_type full
_refine_ls_number_parameters 190
_refine_ls_number_reflns 2322
_refine_ls_number_restraints 0
_refine_ls_restrained_S_all 1.016
_refine_ls_R_factor_all 0.1061
_refine_ls_R_factor_gt 0.0500
_refine_ls_shift/su_max 0.000
_refine_ls_shift/su_mean 0.000
_refine_ls_structure_factor_coef Fsqd
_refine_ls_weighting_details 'calc w=1/[\s^2^(Fo^2^)+(0.036P)^2^+0.0112P] where P=(Fo^2^+2Fc^2^)/3'
_refine_ls_weighting_scheme calc
_refine_ls_wR_factor_gt 0.0860
_refine_ls_wR_factor_ref 0.1027
_reflns_number_gt 1324
_reflns_number_total 2322
_reflns_threshold_expression I>2\s(I)
_cod_data_source_file lh2650.cif
_cod_data_source_block I
_cod_depositor_comments
;
The following automatic conversions were performed:
'_symmetry_cell_setting' value 'Monoclinic' changed to 'monoclinic'
according to '/home/saulius/struct/CIF-dictionaries/cif_core.dic'
dictionary named 'cif_core.dic' version 2.4.1 from 2010-06-29.

Automatic conversion script
Id: cif_fix_enum 1527 2010-12-29 10:47:43Z saulius 

The following automatic conversions were performed:

'_symmetry_cell_setting' value 'Monoclinic' changed to 'monoclinic'
according to /home/saulius/struct/CIF-dictionaries/cif_core.dic
dictionary named 'cif_core.dic' version 2.4.1 from 2010-06-29.

Automatic conversion script
Id: cif_fix_values 1715 2011-07-08 13:25:40Z adriana 
;
_cod_original_sg_symbol_H-M 'P 21/c'
_cod_database_code 2219090
_cod_database_fobs_code 2219090

loop_
_symmetry_equiv_pos_as_xyz
'x, y, z'
'-x, y+1/2, -z+1/2'
'-x, -y, -z'
'x, -y-1/2, z-1/2'

loop_
_atom_site_type_symbol
_atom_site_label
_atom_site_fract_x
_atom_site_fract_y
_atom_site_fract_z
_atom_site_U_iso_or_equiv
_atom_site_adp_type
_atom_site_calc_flag
_atom_site_refinement_flags
_atom_site_occupancy
O O1 0.1731(4) 0.96111(14) 0.37087(7) 0.0620(5) Uani d . 1
N N1 0.3748(5) 0.94501(18) 0.41561(8) 0.0626(6) Uani d . 1
N N2 0.4253(4) 0.80085(17) 0.35428(7) 0.0477(5) Uani d . 1
N N3 0.1502(4) 0.80219(18) 0.24592(8) 0.0488(5) Uani d . 1
N N4 0.1194(5) 0.68098(19) 0.23986(9) 0.0626(6) Uani d . 1
N N5 0.2711(5) 0.64667(18) 0.20147(9) 0.0644(6) Uani d . 1
C C1 0.5148(5) 0.8490(2) 0.40357(9) 0.0443(6) Uani d . 1
C C2 0.7410(5) 0.7967(2) 0.43988(9) 0.0445(6) Uani d . 1
C C3 0.8252(5) 0.8510(2) 0.48824(10) 0.0587(7) Uani d . 1
H H3 0.7393 0.9224 0.4976 0.070 Uiso calc R 1
C C4 1.0355(6) 0.7994(3) 0.52249(10) 0.0669(8) Uani d . 1
H H4 1.0927 0.8369 0.5546 0.080 Uiso calc R 1
C C5 1.1613(6) 0.6933(3) 0.50957(11) 0.0675(8) Uani d . 1
H H5 1.3019 0.6586 0.5330 0.081 Uiso calc R 1
C C6 1.0795(6) 0.6382(2) 0.46194(11) 0.0662(8) Uani d . 1
H H6 1.1652 0.5663 0.4532 0.079 Uiso calc R 1
C C7 0.8703(5) 0.6893(2) 0.42703(10) 0.0550(7) Uani d . 1
H H7 0.8157 0.6517 0.3948 0.066 Uiso calc R 1
C C8 0.2200(5) 0.8714(2) 0.33742(9) 0.0460(6) Uani d . 1
C C9 0.0215(5) 0.8644(2) 0.28801(9) 0.0595(7) Uani d . 1
H H9A -0.1512 0.8225 0.2956 0.071 Uiso calc R 1
H H9B -0.0313 0.9452 0.2763 0.071 Uiso calc R 1
C C10 0.3265(5) 0.8462(2) 0.21070(9) 0.0428(6) Uani d . 1
C C11 0.4018(5) 0.7457(2) 0.18258(9) 0.0472(6) Uani d . 1
C C12 0.5861(5) 0.7564(2) 0.14226(10) 0.0578(7) Uani d . 1
H H12 0.6374 0.6898 0.1229 0.069 Uiso calc R 1
C C13 0.6871(5) 0.8689(3) 0.13269(10) 0.0630(7) Uani d . 1
H H13 0.8125 0.8788 0.1066 0.076 Uiso calc R 1
C C14 0.6070(5) 0.9691(2) 0.16101(10) 0.0594(7) Uani d . 1
H H14 0.6790 1.0442 0.1529 0.071 Uiso calc R 1
C C15 0.4258(5) 0.9607(2) 0.20035(10) 0.0515(6) Uani d . 1
H H15 0.3724 1.0279 0.2190 0.062 Uiso calc R 1

loop_
_atom_site_aniso_label
_atom_site_aniso_U_11
_atom_site_aniso_U_22
_atom_site_aniso_U_33
_atom_site_aniso_U_12
_atom_site_aniso_U_13
_atom_site_aniso_U_23
O1 0.0714(12) 0.0570(11) 0.0567(12) 0.0150(9) 0.0015(10) -0.0011(10)
N1 0.0734(15) 0.0596(14) 0.0533(15) 0.0106(12) -0.0026(12) -0.0082(12)
N2 0.0492(12) 0.0528(12) 0.0405(13) 0.0061(10) 0.0007(10) 0.0001(11)
N3 0.0531(12) 0.0484(13) 0.0431(13) 0.0011(10) -0.0055(10) 0.0021(11)
N4 0.0712(15) 0.0494(15) 0.0642(16) -0.0082(11) -0.0104(13) 0.0118(13)
N5 0.0798(17) 0.0458(14) 0.0649(16) -0.0017(12) -0.0070(13) -0.0007(13)
C1 0.0483(14) 0.0460(15) 0.0392(16) -0.0039(12) 0.0066(12) 0.0000(13)
C2 0.0461(14) 0.0511(15) 0.0370(14) -0.0060(12) 0.0069(12) -0.0030(13)
C3 0.0609(17) 0.0646(17) 0.0502(17) -0.0045(14) 0.0033(14) -0.0087(15)
C4 0.0683(19) 0.086(2) 0.0451(17) -0.0147(17) -0.0028(15) -0.0076(17)
C5 0.0631(18) 0.084(2) 0.0536(19) -0.0015(17) -0.0062(15) 0.0128(18)
C6 0.0714(19) 0.0660(18) 0.0596(19) 0.0080(15) -0.0031(15) -0.0014(16)
C7 0.0584(16) 0.0633(17) 0.0421(15) -0.0026(14) -0.0024(13) -0.0053(14)
C8 0.0496(15) 0.0492(16) 0.0401(16) 0.0014(13) 0.0087(13) 0.0022(13)
C9 0.0555(16) 0.0702(18) 0.0519(17) 0.0105(13) 0.0005(14) 0.0054(15)
C10 0.0470(14) 0.0412(14) 0.0375(14) -0.0012(12) -0.0113(12) -0.0017(13)
C11 0.0563(15) 0.0371(14) 0.0449(15) 0.0025(13) -0.0138(13) 0.0014(13)
C12 0.0666(17) 0.0570(17) 0.0479(16) 0.0153(14) -0.0052(14) -0.0071(14)
C13 0.0647(18) 0.073(2) 0.0509(18) 0.0072(15) 0.0034(14) 0.0064(16)
C14 0.0647(17) 0.0539(17) 0.0584(18) -0.0072(14) -0.0015(15) 0.0066(15)
C15 0.0580(16) 0.0431(15) 0.0508(17) -0.0012(13) -0.0095(13) -0.0049(13)

loop_
_atom_type_symbol
_atom_type_description
_atom_type_scat_dispersion_real
_atom_type_scat_dispersion_imag
_atom_type_scat_source
C C 0.0033 0.0016 'International Tables Vol C Tables 4.2.6.8 and 6.1.1.4'
H H 0.0000 0.0000 'International Tables Vol C Tables 4.2.6.8 and 6.1.1.4'
N N 0.0061 0.0033 'International Tables Vol C Tables 4.2.6.8 and 6.1.1.4'
O O 0.0106 0.0060 'International Tables Vol C Tables 4.2.6.8 and 6.1.1.4'

loop_
_geom_angle_atom_site_label_1
_geom_angle_atom_site_label_2
_geom_angle_atom_site_label_3
_geom_angle
C8 O1 N1 105.82(17)
C1 N1 O1 103.41(18)
C8 N2 C1 102.7(2)
N4 N3 C10 110.2(2)
N4 N3 C9 120.5(2)
C10 N3 C9 129.1(2)
N5 N4 N3 108.1(2)
N4 N5 C11 108.5(2)
N1 C1 N2 114.0(2)
N1 C1 C2 122.2(2)
N2 C1 C2 123.8(2)
C3 C2 C7 118.8(2)
C3 C2 C1 120.9(2)
C7 C2 C1 120.2(2)
C4 C3 C2 120.2(2)
C4 C3 H3 119.9
C2 C3 H3 119.9
C5 C4 C3 120.5(2)
C5 C4 H4 119.7
C3 C4 H4 119.7
C4 C5 C6 119.9(3)
C4 C5 H5 120.0
C6 C5 H5 120.0
C5 C6 C7 120.2(3)
C5 C6 H6 119.9
C7 C6 H6 119.9
C6 C7 C2 120.3(2)
C6 C7 H7 119.9
C2 C7 H7 119.9
N2 C8 O1 114.0(2)
N2 C8 C9 129.8(2)
O1 C8 C9 116.2(2)
N3 C9 C8 111.64(19)
N3 C9 H9A 109.3
C8 C9 H9A 109.3
N3 C9 H9B 109.3
C8 C9 H9B 109.3
H9A C9 H9B 108.0
N3 C10 C11 104.2(2)
N3 C10 C15 133.4(2)
C11 C10 C15 122.3(2)
N5 C11 C10 108.9(2)
N5 C11 C12 130.5(2)
C10 C11 C12 120.5(2)
C13 C12 C11 117.0(2)
C13 C12 H12 121.5
C11 C12 H12 121.5
C12 C13 C14 121.6(2)
C12 C13 H13 119.2
C14 C13 H13 119.2
C15 C14 C13 122.3(2)
C15 C14 H14 118.9
C13 C14 H14 118.9
C14 C15 C10 116.2(2)
C14 C15 H15 121.9
C10 C15 H15 121.9

loop_
_geom_bond_atom_site_label_1
_geom_bond_atom_site_label_2
_geom_bond_distance
O1 C8 1.338(3)
O1 N1 1.419(2)
N1 C1 1.303(3)
N2 C8 1.284(3)
N2 C1 1.385(3)
N3 N4 1.360(2)
N3 C10 1.361(3)
N3 C9 1.446(3)
N4 N5 1.312(3)
N5 C11 1.366(3)
C1 C2 1.460(3)
C2 C3 1.387(3)
C2 C7 1.390(3)
C3 C4 1.378(3)
C3 H3 0.9300
C4 C5 1.370(3)
C4 H4 0.9300
C5 C6 1.373(3)
C5 H5 0.9300
C6 C7 1.382(3)
C6 H6 0.9300
C7 H7 0.9300
C8 C9 1.491(3)
C9 H9A 0.9700
C9 H9B 0.9700
C10 C11 1.386(3)
C10 C15 1.387(3)
C11 C12 1.401(3)
C12 C13 1.365(3)
C12 H12 0.9300
C13 C14 1.393(3)
C13 H13 0.9300
C14 C15 1.370(3)
C14 H14 0.9300
C15 H15 0.9300

loop_
_geom_hbond_atom_site_label_D
_geom_hbond_atom_site_label_H
_geom_hbond_atom_site_label_A
_geom_hbond_site_symmetry_A
_geom_hbond_distance_DH
_geom_hbond_distance_HA
_geom_hbond_distance_DA
_geom_hbond_angle_DHA
C9 H9B N5 2 0.97 2.59 3.443(3) 146.9
C9 H9A N2 1_455 0.97 2.60 3.466(3) 148.8

loop_
_cod_related_entry_id
_cod_related_entry_database
_cod_related_entry_code
1 ChemSpider 12326833
